data_2236675
loop_
_publ_author_name
'Jia, Xiao-Chuan'
'Li, Jing'
'Yu, Zhi-Rui'
'Zhang, Hui'
'Zhou, Lei'

_publ_section_title
;
 3,4,5-Trimethoxyphenol
;
_journal_coeditor_code TK5160
_journal_issue 11
_journal_name_full 'Acta Crystallographica Section E'
_journal_page_first o3160
_journal_paper_doi 10.1107/S1600536812042997
_journal_volume 68
_journal_year 2012
_chemical_formula_iupac 'C9 H12 O4'
_chemical_formula_moiety 'C9 H12 O4'
_chemical_formula_sum 'C9 H12 O4'
_chemical_formula_weight 184.19
_chemical_name_systematic
;
3,4,5-Trimethoxyphenol
;
_space_group_IT_number 14
_symmetry_cell_setting monoclinic
_symmetry_space_group_name_Hall '-P 2ybc'
_symmetry_space_group_name_H-M 'P 1 21/c 1'
_atom_sites_solution_hydrogens geom
_atom_sites_solution_primary direct
_atom_sites_solution_secondary difmap
_audit_creation_method SHELXL-97
_cell_angle_alpha 90.00
_cell_angle_beta 111.38(3)
_cell_angle_gamma 90.00
_cell_formula_units_Z 8
_cell_length_a 15.355(3)
_cell_length_b 11.139(2)
_cell_length_c 11.546(2)
_cell_measurement_reflns_used 5944
_cell_measurement_temperature 296(2)
_cell_measurement_theta_max 25.3491
_cell_measurement_theta_min 3.3070
_cell_volume 1838.9(7)
_computing_cell_refinement 'SAINT (Bruker, 2007)'
_computing_data_collection 'SMART (Bruker, 2007)'
_computing_data_reduction 'SAINT (Bruker, 2007)'
_computing_molecular_graphics 'SHELXTL (Sheldrick, 2008)'
_computing_publication_material 'SHELXTL (Sheldrick, 2008)'
_computing_structure_refinement 'SHELXL97 (Sheldrick, 2008)'
_computing_structure_solution 'SHELXS97 (Sheldrick, 2008)'
_diffrn_ambient_temperature 296(2)
_diffrn_measured_fraction_theta_full 0.995
_diffrn_measured_fraction_theta_max 0.995
_diffrn_measurement_device_type 'Bruker SMART CCD area-detector diffractometer'
_diffrn_measurement_method '\f and \w scans'
_diffrn_radiation_monochromator graphite
_diffrn_radiation_source 'fine-focus sealed tube'
_diffrn_radiation_type MoK\a
_diffrn_radiation_wavelength 0.71073
_diffrn_reflns_av_R_equivalents 0.0247
_diffrn_reflns_av_sigmaI/netI 0.0180
_diffrn_reflns_limit_h_max 17
_diffrn_reflns_limit_h_min -18
_diffrn_reflns_limit_k_max 13
_diffrn_reflns_limit_k_min -13
_diffrn_reflns_limit_l_max 13
_diffrn_reflns_limit_l_min -11
_diffrn_reflns_number 16747
_diffrn_reflns_theta_full 25.10
_diffrn_reflns_theta_max 25.10
_diffrn_reflns_theta_min 3.31
_diffrn_standards_number 0
_exptl_absorpt_coefficient_mu 0.105
_exptl_absorpt_correction_T_max 0.990
_exptl_absorpt_correction_T_min 0.981
_exptl_absorpt_correction_type multi-scan
_exptl_absorpt_process_details '(SADABS; Sheldrick, 1996)'
_exptl_crystal_colour colourless
_exptl_crystal_density_diffrn 1.331
_exptl_crystal_density_method 'not measured'
_exptl_crystal_description block
_exptl_crystal_F_000 784
_exptl_crystal_size_max 0.20
_exptl_crystal_size_mid 0.15
_exptl_crystal_size_min 0.10
_refine_diff_density_max 0.122
_refine_diff_density_min -0.163
_refine_ls_extinction_method none
_refine_ls_goodness_of_fit_ref 1.054
_refine_ls_hydrogen_treatment constr
_refine_ls_matrix_type full
_refine_ls_number_parameters 243
_refine_ls_number_reflns 3257
_refine_ls_number_restraints 0
_refine_ls_restrained_S_all 1.054
_refine_ls_R_factor_all 0.0566
_refine_ls_R_factor_gt 0.0506
_refine_ls_shift/su_max 0.000
_refine_ls_shift/su_mean 0.000
_refine_ls_structure_factor_coef Fsqd
_refine_ls_weighting_details 'calc w=1/[\s^2^(Fo^2^)+(0.0545P)^2^+0.3972P] where P=(Fo^2^+2Fc^2^)/3'
_refine_ls_weighting_scheme calc
_refine_ls_wR_factor_gt 0.1186
_refine_ls_wR_factor_ref 0.1229
_reflns_number_gt 2957
_reflns_number_total 3257
_reflns_threshold_expression I>2\s(I)
_cod_data_source_file tk5160.cif
_cod_data_source_block I
_cod_original_cell_volume 1839.0(6)
_cod_original_sg_symbol_H-M 'P 21/c'
_cod_database_code 2236675
_cod_database_fobs_code 2236675

loop_
_symmetry_equiv_pos_as_xyz
'x, y, z'
'-x, y+1/2, -z+1/2'
'-x, -y, -z'
'x, -y-1/2, z-1/2'

loop_
_atom_site_type_symbol
_atom_site_label
_atom_site_fract_x
_atom_site_fract_y
_atom_site_fract_z
_atom_site_U_iso_or_equiv
_atom_site_adp_type
_atom_site_calc_flag
_atom_site_refinement_flags
_atom_site_occupancy
_atom_site_symmetry_multiplicity
O O1 0.33376(8) 0.41617(11) 0.19861(12) 0.0525(3) Uani d . 1 1
H H1 0.3521 0.3629 0.1642 0.079 Uiso calc R 1 1
O O4 0.64034(9) 0.58079(12) 0.27042(13) 0.0602(4) Uani d . 1 1
O O3 0.61501(8) 0.74092(10) 0.42789(11) 0.0509(3) Uani d . 1 1
C C2 0.39182(12) 0.57694(14) 0.33613(15) 0.0445(4) Uani d . 1 1
H H2 0.3366 0.5772 0.3520 0.053 Uiso calc R 1 1
C C3 0.46239(12) 0.65836(14) 0.39471(15) 0.0443(4) Uani d . 1 1
C C5 0.54480(11) 0.65824(14) 0.37034(15) 0.0443(4) Uani d . 1 1
C C7 0.55643(11) 0.57554(15) 0.28722(15) 0.0447(4) Uani d . 1 1
O O2 0.45748(9) 0.74281(11) 0.47812(13) 0.0579(4) Uani d . 1 1
C C9 0.48632(11) 0.49346(15) 0.22769(15) 0.0452(4) Uani d . 1 1
H H9 0.4938 0.4384 0.1715 0.054 Uiso calc R 1 1
C C1 0.40488(11) 0.49505(14) 0.25354(15) 0.0426(4) Uani d . 1 1
C C8 0.64850(16) 0.5093(2) 0.1731(2) 0.0805(7) Uani d . 1 1
H H8A 0.6423 0.4261 0.1903 0.121 Uiso calc R 1 1
H H8B 0.7085 0.5225 0.1673 0.121 Uiso calc R 1 1
H H8C 0.6002 0.5309 0.0958 0.121 Uiso calc R 1 1
C C6 0.67555(14) 0.7061(2) 0.55005(19) 0.0676(6) Uani d . 1 1
H H6A 0.6420 0.7098 0.6057 0.101 Uiso calc R 1 1
H H6B 0.7281 0.7596 0.5786 0.101 Uiso calc R 1 1
H H6C 0.6972 0.6256 0.5478 0.101 Uiso calc R 1 1
C C4 0.38077(15) 0.73582(19) 0.5198(2) 0.0644(5) Uani d . 1 1
H H4A 0.3235 0.7519 0.4514 0.097 Uiso calc R 1 1
H H4B 0.3890 0.7940 0.5843 0.097 Uiso calc R 1 1
H H4C 0.3782 0.6568 0.5517 0.097 Uiso calc R 1 1
O O7 0.11271(9) 0.75191(10) 0.18255(12) 0.0519(3) Uani d . 1 1
O O5 -0.16694(8) 1.08198(11) 0.13218(12) 0.0557(3) Uani d . 1 1
H H5 -0.1501 1.1323 0.1878 0.084 Uiso calc R 1 1
O O6 0.13740(8) 0.91453(12) 0.36143(12) 0.0587(4) Uani d . 1 1
C C16 -0.03779(12) 0.83857(15) 0.06267(15) 0.0462(4) Uani d . 1 1
C C12 0.05455(11) 0.92090(15) 0.26236(15) 0.0440(4) Uani d . 1 1
C C18 -0.10754(12) 0.92213(15) 0.05119(16) 0.0479(4) Uani d . 1 1
H H18 -0.1617 0.9235 -0.0197 0.058 Uiso calc R 1 1
C C14 0.04348(11) 0.83728(14) 0.16863(15) 0.0439(4) Uani d . 1 1
C C11 -0.01507(11) 1.00391(15) 0.25244(15) 0.0456(4) Uani d . 1 1
H H11 -0.0079 1.0590 0.3158 0.055 Uiso calc R 1 1
O O8 -0.04248(9) 0.75347(11) -0.02475(12) 0.0606(4) Uani d . 1 1
C C10 -0.09552(11) 1.00336(15) 0.14650(16) 0.0450(4) Uani d . 1 1
C C17 -0.11899(15) 0.75973(19) -0.14040(19) 0.0659(6) Uani d . 1 1
H H17A -0.1765 0.7496 -0.1266 0.099 Uiso calc R 1 1
H H17B -0.1131 0.6974 -0.1945 0.099 Uiso calc R 1 1
H H17C -0.1190 0.8365 -0.1782 0.099 Uiso calc R 1 1
C C15 0.17645(16) 0.7822(2) 0.1232(2) 0.0735(6) Uani d . 1 1
H H15A 0.1450 0.7779 0.0346 0.110 Uiso calc R 1 1
H H15B 0.2279 0.7268 0.1487 0.110 Uiso calc R 1 1
H H15C 0.1994 0.8622 0.1463 0.110 Uiso calc R 1 1
C C13 0.14821(16) 0.9927(2) 0.46273(19) 0.0749(6) Uani d . 1 1
H H13A 0.1435 1.0744 0.4348 0.112 Uiso calc R 1 1
H H13B 0.2084 0.9798 0.5267 0.112 Uiso calc R 1 1
H H13C 0.1001 0.9766 0.4953 0.112 Uiso calc R 1 1

loop_
_atom_site_aniso_label
_atom_site_aniso_U_11
_atom_site_aniso_U_22
_atom_site_aniso_U_33
_atom_site_aniso_U_12
_atom_site_aniso_U_13
_atom_site_aniso_U_23
O1 0.0433(6) 0.0543(8) 0.0560(7) -0.0037(5) 0.0135(6) -0.0136(6)
O4 0.0501(7) 0.0696(9) 0.0688(9) -0.0055(6) 0.0311(7) -0.0059(7)
O3 0.0527(7) 0.0453(7) 0.0509(7) -0.0101(5) 0.0143(6) 0.0044(5)
C2 0.0429(9) 0.0426(9) 0.0496(10) 0.0027(7) 0.0186(8) 0.0017(7)
C3 0.0492(9) 0.0375(9) 0.0460(9) 0.0017(7) 0.0172(7) 0.0010(7)
C5 0.0463(9) 0.0387(9) 0.0454(9) -0.0035(7) 0.0139(7) 0.0049(7)
C7 0.0438(9) 0.0461(10) 0.0458(9) 0.0033(7) 0.0182(7) 0.0074(7)
O2 0.0614(8) 0.0503(7) 0.0698(9) -0.0090(6) 0.0330(7) -0.0185(6)
C9 0.0490(9) 0.0439(9) 0.0427(9) 0.0047(8) 0.0167(7) -0.0002(7)
C1 0.0406(8) 0.0418(9) 0.0408(8) 0.0029(7) 0.0092(7) 0.0035(7)
C8 0.0706(14) 0.0924(17) 0.0975(17) -0.0050(12) 0.0533(13) -0.0198(14)
C6 0.0596(12) 0.0693(13) 0.0594(12) -0.0081(10) 0.0047(10) 0.0066(10)
C4 0.0720(13) 0.0632(12) 0.0698(13) -0.0076(10) 0.0399(11) -0.0177(10)
O7 0.0555(7) 0.0461(7) 0.0579(8) 0.0084(5) 0.0253(6) 0.0097(5)
O5 0.0506(7) 0.0549(8) 0.0590(8) 0.0072(6) 0.0167(6) -0.0080(6)
O6 0.0483(7) 0.0689(9) 0.0505(7) 0.0006(6) 0.0079(6) -0.0046(6)
C16 0.0547(10) 0.0395(9) 0.0449(9) -0.0035(8) 0.0188(8) -0.0016(7)
C12 0.0416(9) 0.0468(10) 0.0434(9) -0.0064(7) 0.0151(7) 0.0038(7)
C18 0.0481(9) 0.0477(10) 0.0437(9) -0.0014(8) 0.0117(8) -0.0004(7)
C14 0.0459(9) 0.0402(9) 0.0478(9) 0.0005(7) 0.0197(8) 0.0048(7)
C11 0.0493(10) 0.0442(9) 0.0448(9) -0.0058(8) 0.0189(8) -0.0047(7)
O8 0.0676(8) 0.0514(8) 0.0547(8) 0.0062(6) 0.0126(6) -0.0130(6)
C10 0.0444(9) 0.0419(9) 0.0516(10) -0.0010(7) 0.0210(8) 0.0019(7)
C17 0.0733(13) 0.0658(13) 0.0511(11) 0.0015(10) 0.0139(10) -0.0141(9)
C15 0.0728(14) 0.0749(14) 0.0894(16) 0.0121(11) 0.0492(13) 0.0126(12)
C13 0.0688(13) 0.0847(16) 0.0551(12) -0.0053(12) 0.0034(10) -0.0148(11)

loop_
_atom_type_symbol
_atom_type_description
_atom_type_scat_dispersion_real
_atom_type_scat_dispersion_imag
_atom_type_scat_source
C C 0.0033 0.0016 'International Tables Vol C Tables 4.2.6.8 and 6.1.1.4'
H H 0.0000 0.0000 'International Tables Vol C Tables 4.2.6.8 and 6.1.1.4'
O O 0.0106 0.0060 'International Tables Vol C Tables 4.2.6.8 and 6.1.1.4'

loop_
_geom_angle_atom_site_label_1
_geom_angle_atom_site_label_2
_geom_angle_atom_site_label_3
_geom_angle
C1 O1 H1 109.5
C7 O4 C8 116.51(15)
C5 O3 C6 113.81(13)
C3 C2 C1 118.89(16)
C3 C2 H2 120.6
C1 C2 H2 120.6
O2 C3 C2 124.04(15)
O2 C3 C5 115.48(15)
C2 C3 C5 120.48(15)
C7 C5 O3 119.84(15)
C7 C5 C3 119.71(15)
O3 C5 C3 120.44(15)
O4 C7 C5 115.70(15)
O4 C7 C9 123.82(15)
C5 C7 C9 120.48(15)
C3 O2 C4 117.63(14)
C1 C9 C7 118.82(15)
C1 C9 H9 120.6
C7 C9 H9 120.6
O1 C1 C2 116.85(15)
O1 C1 C9 121.55(15)
C2 C1 C9 121.61(15)
O4 C8 H8A 109.5
O4 C8 H8B 109.5
H8A C8 H8B 109.5
O4 C8 H8C 109.5
H8A C8 H8C 109.5
H8B C8 H8C 109.5
O3 C6 H6A 109.5
O3 C6 H6B 109.5
H6A C6 H6B 109.5
O3 C6 H6C 109.5
H6A C6 H6C 109.5
H6B C6 H6C 109.5
O2 C4 H4A 109.5
O2 C4 H4B 109.5
H4A C4 H4B 109.5
O2 C4 H4C 109.5
H4A C4 H4C 109.5
H4B C4 H4C 109.5
C14 O7 C15 114.37(14)
C10 O5 H5 109.5
C12 O6 C13 116.83(15)
O8 C16 C18 124.27(16)
O8 C16 C14 115.49(15)
C18 C16 C14 120.24(15)
O6 C12 C11 123.91(15)
O6 C12 C14 115.38(15)
C11 C12 C14 120.71(15)
C10 C18 C16 119.19(16)
C10 C18 H18 120.4
C16 C18 H18 120.4
C12 C14 O7 119.76(15)
C12 C14 C16 119.52(15)
O7 C14 C16 120.71(15)
C10 C11 C12 118.84(15)
C10 C11 H11 120.6
C12 C11 H11 120.6
C16 O8 C17 117.52(14)
O5 C10 C18 117.03(15)
O5 C10 C11 121.48(15)
C18 C10 C11 121.49(16)
O8 C17 H17A 109.5
O8 C17 H17B 109.5
H17A C17 H17B 109.5
O8 C17 H17C 109.5
H17A C17 H17C 109.5
H17B C17 H17C 109.5
O7 C15 H15A 109.5
O7 C15 H15B 109.5
H15A C15 H15B 109.5
O7 C15 H15C 109.5
H15A C15 H15C 109.5
H15B C15 H15C 109.5
O6 C13 H13A 109.5
O6 C13 H13B 109.5
H13A C13 H13B 109.5
O6 C13 H13C 109.5
H13A C13 H13C 109.5
H13B C13 H13C 109.5

loop_
_geom_bond_atom_site_label_1
_geom_bond_atom_site_label_2
_geom_bond_distance
O1 C1 1.364(2)
O1 H1 0.8200
O4 C7 1.372(2)
O4 C8 1.420(2)
O3 C5 1.389(2)
O3 C6 1.431(2)
C2 C3 1.386(2)
C2 C1 1.386(2)
C2 H2 0.9300
C3 O2 1.368(2)
C3 C5 1.393(2)
C5 C7 1.388(2)
C7 C9 1.389(2)
O2 C4 1.428(2)
C9 C1 1.388(2)
C9 H9 0.9300
C8 H8A 0.9600
C8 H8B 0.9600
C8 H8C 0.9600
C6 H6A 0.9600
C6 H6B 0.9600
C6 H6C 0.9600
C4 H4A 0.9600
C4 H4B 0.9600
C4 H4C 0.9600
O7 C14 1.391(2)
O7 C15 1.425(2)
O5 C10 1.366(2)
O5 H5 0.8200
O6 C12 1.368(2)
O6 C13 1.418(2)
C16 O8 1.367(2)
C16 C18 1.388(2)
C16 C14 1.393(2)
C12 C11 1.386(2)
C12 C14 1.391(2)
C18 C10 1.384(2)
C18 H18 0.9300
C11 C10 1.386(2)
C11 H11 0.9300
O8 C17 1.423(2)
C17 H17A 0.9600
C17 H17B 0.9600
C17 H17C 0.9600
C15 H15A 0.9600
C15 H15B 0.9600
C15 H15C 0.9600
C13 H13A 0.9600
C13 H13B 0.9600
C13 H13C 0.9600

loop_
_geom_hbond_atom_site_label_D
_geom_hbond_atom_site_label_H
_geom_hbond_atom_site_label_A
_geom_hbond_site_symmetry_A
_geom_hbond_distance_DH
_geom_hbond_distance_HA
_geom_hbond_distance_DA
_geom_hbond_angle_DHA
O5 H5 O7 2_555 0.82 1.93 2.7484(18) 179
O1 H1 O3 2_645 0.82 1.90 2.7204(17) 175
C6 H6A O1 3_666 0.96 2.57 3.256(3) 129
C15 H15A O5 3_575 0.96 2.59 3.270(3) 128
C4 H4B Cg1 4_565 0.96 2.86 3.777(2) 160
C17 H17B Cg2 4_564 0.96 2.85 3.736(2) 154
C13 H13B O1 4_576 0.96 2.49 3.303(3) 142

loop_
_geom_torsion_atom_site_label_1
_geom_torsion_atom_site_label_2
_geom_torsion_atom_site_label_3
_geom_torsion_atom_site_label_4
_geom_torsion
C1 C2 C3 O2 -179.75(15)
C1 C2 C3 C5 0.4(2)
C6 O3 C5 C7 -97.21(19)
C6 O3 C5 C3 83.3(2)
O2 C3 C5 C7 179.80(15)
C2 C3 C5 C7 -0.3(2)
O2 C3 C5 O3 -0.7(2)
C2 C3 C5 O3 179.16(14)
C8 O4 C7 C5 -171.18(17)
C8 O4 C7 C9 9.5(3)
O3 C5 C7 O4 1.5(2)
C3 C5 C7 O4 -179.02(15)
O3 C5 C7 C9 -179.10(14)
C3 C5 C7 C9 0.4(2)
C2 C3 O2 C4 8.9(2)
C5 C3 O2 C4 -171.24(16)
O4 C7 C9 C1 178.85(15)
C5 C7 C9 C1 -0.5(2)
C3 C2 C1 O1 179.64(14)
C3 C2 C1 C9 -0.5(2)
C7 C9 C1 O1 -179.58(14)
C7 C9 C1 C2 0.6(2)
C13 O6 C12 C11 4.7(2)
C13 O6 C12 C14 -175.54(17)
O8 C16 C18 C10 179.30(16)
C14 C16 C18 C10 -0.4(3)
O6 C12 C14 O7 2.6(2)
C11 C12 C14 O7 -177.60(14)
O6 C12 C14 C16 -178.57(15)
C11 C12 C14 C16 1.2(2)
C15 O7 C14 C12 -97.3(2)
C15 O7 C14 C16 83.9(2)
O8 C16 C14 C12 179.76(15)
C18 C16 C14 C12 -0.5(2)
O8 C16 C14 O7 -1.5(2)
C18 C16 C14 O7 178.29(15)
O6 C12 C11 C10 178.80(15)
C14 C12 C11 C10 -0.9(2)
C18 C16 O8 C17 7.3(3)
C14 C16 O8 C17 -173.01(16)
C16 C18 C10 O5 -178.55(15)
C16 C18 C10 C11 0.7(3)
C12 C11 C10 O5 179.19(15)
C12 C11 C10 C18 0.0(2)

loop_
_cod_related_entry_id
_cod_related_entry_database
_cod_related_entry_code
1 ChemSpider 62711
